data_7023705
loop_
_publ_author_name
'Smida, Mouna'
'Lhoste, J\'er\^ome'
'Pimenta, Vanessa'
'H\'emon-Ribaud, Annie'
'Jouffret, Laurent'
'Leblanc, Marc'
'Dammak, Mohamed'
'Gren\`eche, Jean-Marc'
'Maisonneuve, Vincent'

_publ_section_title
;
 New series of hybrid fluoroferrates synthesized with triazoles: various
 dimensionalities and M\"ossbauer studies.
;
_journal_issue 44
_journal_name_full 'Dalton transactions (Cambridge, England : 2003)'
_journal_page_first 15748
_journal_page_last 15755
_journal_paper_doi 10.1039/c3dt51812d
_journal_volume 42
_journal_year 2013
_chemical_formula_moiety 'C4 H4 F5 Fe2 N6, C2 H8 N'
_chemical_formula_sum 'C6 H12 F5 Fe2 N7'
_chemical_formula_weight 388.93
_chemical_name_systematic
; 
 ? 
;
_space_group_IT_number 62
_symmetry_cell_setting orthorhombic
_symmetry_space_group_name_Hall '-P 2ac 2n'
_symmetry_space_group_name_H-M 'P n m a'
_atom_sites_solution_hydrogens geom
_atom_sites_solution_primary direct
_atom_sites_solution_secondary difmap
_audit_creation_method SHELXL-97
_cell_angle_alpha 90.00
_cell_angle_beta 90.00
_cell_angle_gamma 90.00
_cell_formula_units_Z 4
_cell_length_a 17.1968(8)
_cell_length_b 8.9793(5)
_cell_length_c 8.5318(5)
_cell_measurement_reflns_used 773
_cell_measurement_temperature 296(2)
_cell_measurement_theta_max 24.94
_cell_measurement_theta_min 3.28
_cell_volume 1317.44(12)
_computing_structure_refinement 'SHELXL-97 (Sheldrick, 2008)'
_computing_structure_solution 'SHELXS-97 (Sheldrick, 2008)'
_diffrn_ambient_temperature 296(2)
_diffrn_detector_area_resol_mean 10.0
_diffrn_measured_fraction_theta_full 0.998
_diffrn_measured_fraction_theta_max 0.998
_diffrn_measurement_device_type 'Bruker APEXII'
_diffrn_measurement_method '\w scans'
_diffrn_radiation_monochromator graphite
_diffrn_radiation_source 'fine-focus sealed tube'
_diffrn_radiation_type MoK\a
_diffrn_radiation_wavelength 0.71073
_diffrn_reflns_av_R_equivalents 0.1562
_diffrn_reflns_av_sigmaI/netI 0.0665
_diffrn_reflns_limit_h_max 20
_diffrn_reflns_limit_h_min -20
_diffrn_reflns_limit_k_max 10
_diffrn_reflns_limit_k_min -10
_diffrn_reflns_limit_l_max 10
_diffrn_reflns_limit_l_min -10
_diffrn_reflns_number 15710
_diffrn_reflns_theta_full 25.03
_diffrn_reflns_theta_max 25.03
_diffrn_reflns_theta_min 2.66
_diffrn_standards_decay_% 0
_diffrn_standards_interval_count 0
_diffrn_standards_number 0
_exptl_absorpt_coefficient_mu 2.262
_exptl_absorpt_correction_T_max 0.956
_exptl_absorpt_correction_T_min 0.783
_exptl_absorpt_correction_type multi-scan
_exptl_absorpt_process_details '(SHELX76; Sheldrick, 2008)'
_exptl_crystal_colour colorless
_exptl_crystal_density_diffrn 1.961
_exptl_crystal_density_meas ?
_exptl_crystal_density_method 'not measured'
_exptl_crystal_description platelets
_exptl_crystal_F_000 776
_exptl_crystal_size_max 0.11
_exptl_crystal_size_mid 0.09
_exptl_crystal_size_min 0.02
_refine_diff_density_max 0.663
_refine_diff_density_min -0.712
_refine_diff_density_rms 0.131
_refine_ls_extinction_method none
_refine_ls_goodness_of_fit_ref 1.058
_refine_ls_hydrogen_treatment constr
_refine_ls_matrix_type full
_refine_ls_number_parameters 97
_refine_ls_number_reflns 1245
_refine_ls_number_restraints 0
_refine_ls_restrained_S_all 1.058
_refine_ls_R_factor_all 0.0876
_refine_ls_R_factor_gt 0.0486
_refine_ls_shift/su_max 0.000
_refine_ls_shift/su_mean 0.000
_refine_ls_structure_factor_coef Fsqd
_refine_ls_weighting_details 'calc w=1/[\s^2^(Fo^2^)+(0.0427P)^2^+6.5535P] where P=(Fo^2^+2Fc^2^)/3'
_refine_ls_weighting_scheme calc
_refine_ls_wR_factor_gt 0.1098
_refine_ls_wR_factor_ref 0.1254
_reflns_number_gt 842
_reflns_number_total 1245
_reflns_threshold_expression >2sigma(I)
_cod_data_source_file c3dt51812d.txt
_cod_data_source_block Fe2F5(taz-2)Hdma
_cod_depositor_comments
;
The following automatic conversions were performed:

'_exptl_crystal_density_meas' value 'not measured' was changed to '?'
- the value is perceived as not measured.

Automatic conversion script
Id: cif_fix_values 3008 2015-01-20 13:52:24Z robertas 
;
_cod_database_code 7023705

loop_
_symmetry_equiv_pos_as_xyz
'x, y, z'
'x+1/2, -y+1/2, -z+1/2'
'-x, y+1/2, -z'
'-x+1/2, -y, z+1/2'
'-x, -y, -z'
'-x-1/2, y-1/2, z-1/2'
'x, -y-1/2, z'
'x-1/2, y, -z-1/2'

loop_
_atom_site_label
_atom_site_type_symbol
_atom_site_fract_x
_atom_site_fract_y
_atom_site_fract_z
_atom_site_U_iso_or_equiv
_atom_site_adp_type
_atom_site_occupancy
_atom_site_symmetry_multiplicity
_atom_site_calc_flag
_atom_site_refinement_flags
Fe1 Fe 0.42845(7) 0.2500 0.31073(15) 0.0207(4) Uani 1 2 d S
Fe2 Fe 0.22819(7) 0.2500 0.24328(16) 0.0158(3) Uani 1 2 d S
F1 F 0.4961(3) 0.2500 0.4773(7) 0.0398(16) Uani 1 2 d S
F2 F 0.3368(3) 0.2500 0.1618(6) 0.0234(12) Uani 1 2 d S
F3 F 0.4739(2) 0.4041(4) 0.1949(5) 0.0393(11) Uani 1 1 d .
F4 F 0.1316(3) 0.2500 0.3356(6) 0.0365(15) Uani 1 2 d S
N1 N 0.2256(3) -0.0909(6) -0.0997(6) 0.0218(12) Uani 1 1 d .
N2 N 0.1464(3) -0.0892(6) -0.0683(6) 0.0218(12) Uani 1 1 d .
N3 N 0.2033(3) 0.0805(6) 0.0811(6) 0.0210(12) Uani 1 1 d .
C1 C 0.1362(4) 0.0140(7) 0.0400(7) 0.0204(14) Uani 1 1 d .
H1 H 0.0881 0.0380 0.0830 0.024 Uiso 1 1 calc R
C2 C 0.2573(3) 0.0127(7) -0.0078(6) 0.0199(14) Uani 1 1 d .
H2 H 0.3101 0.0353 -0.0055 0.024 Uiso 1 1 calc R
C4 C 0.4012(3) 0.7500(7) 0.1994(6) 0.048(3) Uani 1 2 d SR
H4A H 0.4031 0.8358 0.2633 0.072 Uiso 1 1 d R
H4B H 0.3544 0.7500 0.1407 0.072 Uiso 1 2 d SR
C3 C 0.5386(3) 0.7500(7) 0.1466(6) 0.052(3) Uani 1 2 d SR
H3AC H 0.5434 0.7500 0.2458 0.078 Uiso 1 2 d SR
H3BC H 0.5632 0.6736 0.1125 0.078 Uiso 1 1 d R
N4 N 0.4624(3) 0.7500(7) 0.1006(6) 0.167(10) Uani 1 2 d SR
H4AN H 0.4564 0.8302 0.0386 0.200 Uiso 0.50 1 calc PR
H4BN H 0.4564 0.6698 0.0386 0.200 Uiso 0.50 1 calc PR

loop_
_atom_site_aniso_label
_atom_site_aniso_U_11
_atom_site_aniso_U_22
_atom_site_aniso_U_33
_atom_site_aniso_U_23
_atom_site_aniso_U_13
_atom_site_aniso_U_12
Fe1 0.0165(7) 0.0179(7) 0.0276(8) 0.000 0.0015(6) 0.000
Fe2 0.0161(7) 0.0120(6) 0.0194(7) 0.000 -0.0005(5) 0.000
F1 0.018(3) 0.060(4) 0.042(4) 0.000 -0.007(2) 0.000
F2 0.019(3) 0.024(3) 0.027(3) 0.000 -0.002(2) 0.000
F3 0.036(2) 0.028(2) 0.054(3) 0.0071(19) 0.016(2) -0.0041(19)
F4 0.030(3) 0.048(4) 0.032(3) 0.000 0.005(3) 0.000
N1 0.019(3) 0.014(3) 0.032(3) -0.004(2) 0.001(2) 0.001(2)
N2 0.017(3) 0.016(3) 0.032(3) -0.002(2) -0.003(2) -0.002(2)
N3 0.018(3) 0.020(3) 0.024(3) -0.005(2) 0.000(2) 0.003(3)
C1 0.023(3) 0.014(4) 0.024(4) -0.005(3) 0.003(3) -0.002(3)
C2 0.017(3) 0.014(3) 0.029(3) -0.007(3) 0.001(3) -0.004(3)
C4 0.062(8) 0.042(7) 0.040(7) 0.000 0.003(6) 0.000
C3 0.061(9) 0.060(9) 0.036(7) 0.000 0.001(6) 0.000
N4 0.055(9) 0.40(3) 0.047(9) 0.000 -0.016(7) 0.000

loop_
_atom_type_symbol
_atom_type_description
_atom_type_scat_dispersion_real
_atom_type_scat_dispersion_imag
_atom_type_scat_source
C C 0.0033 0.0016 'International Tables Vol C Tables 4.2.6.8 and 6.1.1.4'
H H 0.0000 0.0000 'International Tables Vol C Tables 4.2.6.8 and 6.1.1.4'
N N 0.0061 0.0033 'International Tables Vol C Tables 4.2.6.8 and 6.1.1.4'
F F 0.0171 0.0103 'International Tables Vol C Tables 4.2.6.8 and 6.1.1.4'
Fe Fe 0.3463 0.8444 'International Tables Vol C Tables 4.2.6.8 and 6.1.1.4'

loop_
_geom_angle_atom_site_label_1
_geom_angle_atom_site_label_2
_geom_angle_atom_site_label_3
_geom_angle
_geom_angle_site_symmetry_1
_geom_angle_site_symmetry_3
F1 Fe1 F3 98.27(18) . .
F1 Fe1 F3 98.27(18) . 7_565
F3 Fe1 F3 95.4(2) . 7_565
F1 Fe1 F2 168.2(2) . .
F3 Fe1 F2 89.65(17) . .
F3 Fe1 F2 89.65(17) 7_565 .
F1 Fe1 N2 90.5(2) . 4
F3 Fe1 N2 168.74(19) . 4
F3 Fe1 N2 90.39(18) 7_565 4
F2 Fe1 N2 80.69(17) . 4
F1 Fe1 N2 90.5(2) . 6_666
F3 Fe1 N2 90.39(18) . 6_666
F3 Fe1 N2 168.74(19) 7_565 6_666
F2 Fe1 N2 80.69(17) . 6_666
N2 Fe1 N2 82.4(3) 4 6_666
F4 Fe2 F2 175.1(3) . .
F4 Fe2 N3 95.62(19) . 7_565
F2 Fe2 N3 87.77(17) . 7_565
F4 Fe2 N3 95.61(19) . .
F2 Fe2 N3 87.78(17) . .
N3 Fe2 N3 92.8(3) 7_565 .
F4 Fe2 N1 93.90(19) . 6_666
F2 Fe2 N1 82.49(18) . 6_666
N3 Fe2 N1 90.2(2) 7_565 6_666
N3 Fe2 N1 169.7(2) . 6_666
F4 Fe2 N1 93.90(19) . 4
F2 Fe2 N1 82.49(18) . 4
N3 Fe2 N1 169.7(2) 7_565 4
N3 Fe2 N1 90.2(2) . 4
N1 Fe2 N1 85.1(3) 6_666 4
Fe2 F2 Fe1 120.7(3) . .
C2 N1 N2 106.3(5) . .
C2 N1 Fe2 133.7(4) . 6_655
N2 N1 Fe2 119.9(4) . 6_655
C1 N2 N1 105.9(5) . .
C1 N2 Fe1 135.5(4) . 6_655
N1 N2 Fe1 118.5(4) . 6_655
C2 N3 C1 104.2(5) . .
C2 N3 Fe2 123.9(4) . .
C1 N3 Fe2 131.9(4) . .
N2 C1 N3 112.3(5) . .
N2 C1 H1 123.9 . .
N3 C1 H1 123.9 . .
N1 C2 N3 111.4(5) . .
N1 C2 H2 124.3 . .
N3 C2 H2 124.3 . .
N4 C4 H4A 109.5 . .
N4 C4 H4B 109.4 . .
H4A C4 H4B 109.5 . .
N4 C3 H3AC 112.2 . .
N4 C3 H3BC 112.1 . .
H3AC C3 H3BC 106.9 . .
C4 N4 C3 124.7 . .
C4 N4 H4AN 106.2 . .
C3 N4 H4AN 106.2 . .
C4 N4 H4BN 106.2 . .
C3 N4 H4BN 106.2 . .
H4AN N4 H4BN 106.4 . .

loop_
_geom_bond_atom_site_label_1
_geom_bond_atom_site_label_2
_geom_bond_distance
_geom_bond_site_symmetry_2
Fe1 F1 1.837(6) .
Fe1 F3 1.871(4) .
Fe1 F3 1.871(4) 7_565
Fe1 F2 2.025(5) .
Fe1 N2 2.193(5) 4
Fe1 N2 2.193(5) 6_666
Fe2 F4 1.839(5) .
Fe2 F2 1.992(5) .
Fe2 N3 2.101(5) 7_565
Fe2 N3 2.101(5) .
Fe2 N1 2.113(5) 6_666
Fe2 N1 2.113(5) 4
N1 C2 1.333(7) .
N1 N2 1.389(7) .
N2 C1 1.321(8) .
N3 C2 1.345(7) .
N3 C1 1.346(7) .
C1 H1 0.9300 .
C2 H2 0.9300 .
C4 N4 1.3486 .
C4 H4A 0.9438 .
C4 H4B 0.9478 .
C3 N4 1.3676 .
C3 H3AC 0.8502 .
C3 H3BC 0.8572 .
N4 H4AN 0.9000 .
N4 H4BN 0.9000 .
